data_1527954
loop_
_publ_author_name
'Poulsen, F.R.'
'Rasmussen, S.E.'

_publ_section_title
;
 Crystal structure and phase transition of cesium trichlorostannate(II)
;
_journal_name_full 'Acta Chemica Scandinavica (1-27,1973-42,1988)'
_journal_page_first 150
_journal_page_last 156
_journal_volume 24
_journal_year 1970
_chemical_formula_sum 'Cl3 Cs Sn'
_chemical_name_systematic 'Cs (Sn Cl3)'
_space_group_IT_number 14
_symmetry_space_group_name_Hall '-P 2yn'
_symmetry_space_group_name_H-M 'P 1 21/n 1'
_cell_angle_alpha 90
_cell_angle_beta 93.2
_cell_angle_gamma 90
_cell_formula_units_Z 4
_cell_length_a 16.1
_cell_length_b 7.425
_cell_length_c 5.748
_cell_volume 686.059
_citation_journal_id_ASTM ACSAA4
_cod_data_source_file Poulsen_ACSAA4_1970_990.cif
_cod_data_source_block Cl3Cs1Sn1
_cod_original_sg_symbol_Hall '-P 2ybc (x-z,y,z)'
_cod_original_formula_sum 'Cl3 Cs1 Sn1'
_cod_database_code 1527954

loop_
_symmetry_equiv_pos_as_xyz
x,y,z
-x+1/2,y+1/2,-z+1/2
-x,-y,-z
x-1/2,-y-1/2,z-1/2

loop_
_atom_site_label
_atom_site_type_symbol
_atom_site_fract_x
_atom_site_fract_y
_atom_site_fract_z
_atom_site_occupancy
_atom_site_U_iso_or_equiv
Cs1 Cs+1 0.1534 0.5002 0.7504 1 0.0
Cl3 Cl-1 0.3784 0.4763 0.8165 1 0.0
Cl1 Cl-1 0.2532 0.3134 0.2705 1 0.0
Sn1 Sn+2 0.3917 0.4713 0.261 1 0.0
Cl2 Cl-1 0.4565 0.166 0.2673 1 0.0
